data_7706702
loop_
_publ_author_name
'Xu, Han'
'Han, Ying-Zi'
'OuYang, Jie'
'Chen, Zuo-Chang'
'Chen, Hui-Jun'
'Nie, Hong-Hong'
'Tang, Zichao'
'Yang, Shi-Yao'
'Huang, Rong-Bin'
'Zheng, Lan-Sun'
'Teo, Boon K.'

_publ_section_title
;
 Dissection of bicapped octahedral copper hydride cluster to form two
 chiral tetrahedral copper hydride cluster series exhibiting auto
 deracemization and photoluminescence.
;
_journal_issue 11
_journal_name_full 'Dalton transactions (Cambridge, England : 2003)'
_journal_page_first 4028
_journal_page_last 4035
_journal_paper_doi 10.1039/d1dt00031d
_journal_volume 50
_journal_year 2021
_chemical_formula_moiety 'C68 H57 Cu4 N10 P4, F6 P, 2(C H2 Cl2)'
_chemical_formula_sum 'C70 H61 Cl4 Cu4 F6 N10 P5'
_chemical_formula_weight 1707.09
_space_group_crystal_system monoclinic
_space_group_IT_number 9
_space_group_name_Hall 'C -2yc'
_space_group_name_H-M_alt 'C 1 c 1'
_atom_sites_solution_hydrogens mixed
_audit_creation_date 2021-01-24
_audit_creation_method
;
Olex2 1.3-alpha
(compiled 2019.05.22 svn.r3605 for OlexSys, GUI svn.r5790)
;
_audit_update_record
;
2021-02-16 deposited with the CCDC.	2021-02-26 downloaded from the CCDC.
;
_cell_angle_alpha 90
_cell_angle_beta 121.0420(10)
_cell_angle_gamma 90
_cell_formula_units_Z 4
_cell_length_a 30.2978(2)
_cell_length_b 18.41230(10)
_cell_length_c 15.20620(10)
_cell_measurement_reflns_used 75047
_cell_measurement_temperature 100.0(3)
_cell_measurement_theta_max 76.9740
_cell_measurement_theta_min 2.9350
_cell_volume 7267.98(11)
_computing_cell_refinement 'CrysAlisPro 1.171.39.46 (Rigaku OD, 2018)'
_computing_data_collection 'CrysAlisPro 1.171.39.46 (Rigaku OD, 2018)'
_computing_data_reduction 'CrysAlisPro 1.171.39.46 (Rigaku OD, 2018)'
_computing_molecular_graphics 'Olex2 (Dolomanov et al., 2009)'
_computing_publication_material 'Olex2 (Dolomanov et al., 2009)'
_computing_structure_refinement 'ShelXL (Sheldrick, 2015)'
_computing_structure_solution 'SHELXT 2018/2 (Sheldrick, 2018)'
_diffrn_ambient_temperature 100.15
_diffrn_detector_type HyPix
_diffrn_measured_fraction_theta_full 1.000
_diffrn_measured_fraction_theta_max 0.970
_diffrn_measurement_details
;
List of Runs (angles in degrees, time in seconds):

  # Type    Start    End  Width  t~exp~   \w     \q     \k     \f   Frames
#--------------------------------------------------------------------------
  1  \w     12.00  63.00   0.50    0.20    --   46.81 -57.00 -30.00  102
  2  \w     29.00  57.00   0.50    0.20    --   46.81-113.00 -40.00   56
  3  \w     31.00  96.00   0.50    0.20    --   46.81-125.00-120.00  130
  4  \w     75.00 110.00   0.50    0.80    --  108.56-113.00 -40.00   70
  5  \w    103.00 128.00   0.50    0.80    --  108.56 -77.00 -90.00   50
  6  \w     51.00  90.00   0.50    0.80    --  108.56 -61.00-180.00   78
  7  \w     37.00  76.00   0.50    0.80    --  108.56 -77.00 -90.00   78
  8  \w     39.00 106.00   0.50    0.80    --  108.56 -94.00 -30.00  134
  9  \w     40.00 107.00   0.50    0.80    --  108.56 -94.00  60.00  134
 10  \w     36.00 132.00   0.50    0.80    --  108.56 -77.00  60.00  192
 11  \w     37.00 105.00   0.50    0.80    --  108.56-125.00 -90.00  136
 12  \w     32.00  65.00   0.50    0.20    --   46.81  37.00 120.00   66
 13  \w     32.00  60.00   0.50    0.20    --   46.81  57.00 150.00   56
 14  \w     33.00  94.00   0.50    0.20    --   46.81  37.00  60.00  122
 15  \w     99.00 168.00   0.50    0.80    --  108.56 113.00  51.00  138
 16  \w     92.00 173.00   0.50    0.80    --  108.56 125.00 -60.00  162
 17  \w    107.00 178.00   0.50    0.80    --  108.56  45.00-180.00  142
 18  \w     32.00  74.00   0.50    0.20    --   46.81  37.00 -60.00   84
 19  \w     31.00  64.00   0.50    0.20    --   46.81  57.00 -90.00   66
 20  \w     36.00 101.00   0.50    0.20    --   46.81  37.00-180.00  130
 21  \w    -54.00 -15.00   0.50    0.80    --  -88.50 113.00  51.00   78
 22  \w    -84.00  -3.00   0.50    0.20    --  -46.81 113.00  51.00  162
 23  \w     36.00 108.00   0.50    0.80    --  108.56 -94.00 150.00  144
 24  \w    -61.00 -23.00   0.50    0.20    --  -46.81 -77.00-180.00   76
 25  \w    -75.00 -23.00   0.50    0.20    --  -46.81 -77.00 -90.00  104
 26  \w    -79.00 -23.00   0.50    0.20    --  -46.81 -77.00 -30.00  112
 27  \w    -78.00 -23.00   0.50    0.20    --  -46.81 -77.00   0.00  110
 28  \w    -66.00 -24.00   0.50    0.20    --  -46.81 -77.00 120.00   84
 29  \w    -68.00 -25.00   0.50    0.20    --  -46.81 -77.00 150.00   86
 30  \w    -93.00 -23.00   0.50    0.20    --  -46.81 -77.00  60.00  140
 31  \w    -90.00 -65.00   0.50    0.80    --  -88.50 -76.00  83.15   50
 32  \w    -94.00 -65.00   0.50    0.80    --  -88.50 -77.00  60.00   58
 33  \w    -91.00 -65.00   0.50    0.80    --  -88.50 -76.00   8.75   52
 34  \w    -91.00 -65.00   0.50    0.80    --  -88.50 -79.00 -16.52   52
 35  \w    -91.00 -66.00   0.50    0.80    --  -88.50 -74.00 -56.84   50
 36  \w    -97.00 -62.00   0.50    0.80    --  -88.50 -82.00  -6.31   70
 37  \w    -88.00 -63.00   0.50    0.80    --  -88.50 -81.00  27.19   50
 38  \w    -94.00 -63.00   0.50    0.80    --  -88.50 -83.00 114.21   62
 39  \w   -120.00 -87.00   0.50    0.20    --  -46.81 -77.00 120.00   66
 40  \w   -113.00 -63.00   0.50    0.80    --  -88.50 -80.00 130.22  100
 41  \w   -119.00 -93.00   0.50    0.80    --  -88.50 -76.00  83.15   52
 42  \w   -112.00 -64.00   0.50    0.80    --  -88.50 -79.00  71.67   96
 43  \w   -109.00 -82.00   0.50    0.80    --  -88.50-113.00 -40.00   54
 44  \w   -113.00 -65.00   0.50    0.80    --  -88.50 -77.00   0.00   96
 45  \w    -98.00 -62.00   0.50    0.80    --  -88.50 -82.00 -63.28   72
 46  \w    -90.00 -65.00   0.50    0.80    --  -88.50 -77.00 -90.00   50
 47  \w    -88.00 -63.00   0.50    0.80    --  -88.50 -81.00 -98.25   50
 48  \w    -92.00 -62.00   0.50    0.80    --  -88.50 -82.00-159.73   60
 49  \w    -84.00 -23.00   0.50    0.20    --  -46.81 -77.00-120.00  122
 50  \w    -99.00 -72.00   0.50    0.80    --  -88.50 -64.00 -59.64   54
 51  \w   -112.00 -86.00   0.50    0.20    --  -46.81 -77.00 -90.00   52
 52  \w   -117.00 -82.00   0.50    0.20    --  -46.81 -77.00 -30.00   70
 53  \w   -117.00 -68.00   0.50    0.80    --  -88.50 -68.00 -90.04   98
 54  \w    -98.00 -65.00   0.50    0.80    --  -88.50 -77.00-150.00   66
 55  \w   -101.00 -64.00   0.50    0.80    --  -88.50 -79.00-123.64   74
 56  \w   -117.00 -91.00   0.50    0.20    --  -46.81 -77.00-180.00   52
 57  \w   -111.00 -68.00   0.50    0.80    --  -88.50 -71.00-150.40   86
 58  \w   -116.00 -65.00   0.50    0.80    --  -88.50 -77.00-180.00  102
 59  \w   -140.00-106.00   0.50    0.80    --  -88.50 -77.00 -90.00   68
 60  \w   -147.00-100.00   0.50    0.80    --  -88.50 -79.00 -16.52   94
 61  \w   -138.00 -66.00   0.50    0.80    --  -88.50 -74.00  40.65  144
 62  \w   -135.00 -63.00   0.50    0.80    --  -88.50 -80.00  95.99  144
 63  \w   -137.00 -63.00   0.50    0.80    --  -88.50 -80.00 146.12  148
 64  \w   -140.00-115.00   0.50    0.80    --  -88.50 -79.00  71.67   50
 65  \w   -154.00-106.00   0.50    0.80    --  -88.50 -77.00  60.00   96
 66  \w   -152.00 -65.00   0.50    0.80    --  -88.50 -77.00  30.00  174
 67  \w   -148.00-123.00   0.50    0.80    --  -88.50 -79.00-123.64   50
 68  \w   -147.00-115.00   0.50    0.80    --  -88.50 -82.00 -63.28   64
 69  \w   -154.00-113.00   0.50    0.80    --  -88.50 -74.00 -56.84   82
 70  \w   -157.00-114.00   0.50    0.80    --  -88.50 -82.00  -6.31   86
 71  \w   -156.00-116.00   0.50    0.80    --  -88.50 -81.00  27.19   80
 72  \w   -160.00-101.00   0.50    0.80    --  -88.50 -83.00 114.21  118
 73  \w   -158.00 -63.00   0.50    0.80    --  -88.50 -81.00 167.17  190
 74  \w   -156.00 -66.00   0.50    0.80    --  -88.50 -77.00 -30.00  180
 75  \w   -145.00 -65.00   0.50    0.80    --  -88.50 -77.00-114.30  160
 76  \w   -160.00-124.00   0.50    0.80    --  -88.50 -77.00-180.00   72
 77  \w   -160.00-103.00   0.50    0.80    --  -88.50 -81.00 -98.25  114
 78  \w   -160.00-131.00   0.50    0.80    --  -88.50 -82.00-159.73   58
 79  \w   -158.00-132.00   0.50    0.80    --  -88.50 -71.00-150.40   52
;
_diffrn_measurement_device 'four-circle diffractometer'
_diffrn_measurement_device_type 'XtaLAB Synergy, Dualflex, HyPix'
_diffrn_measurement_method '\w scans'
_diffrn_radiation_type CuK\a
_diffrn_radiation_wavelength 1.54184
_diffrn_reflns_av_R_equivalents 0.0360
_diffrn_reflns_av_unetI/netI 0.0193
_diffrn_reflns_Laue_measured_fraction_full 1.000
_diffrn_reflns_Laue_measured_fraction_max 0.970
_diffrn_reflns_limit_h_max 38
_diffrn_reflns_limit_h_min -37
_diffrn_reflns_limit_k_max 22
_diffrn_reflns_limit_k_min -23
_diffrn_reflns_limit_l_max 19
_diffrn_reflns_limit_l_min -18
_diffrn_reflns_number 95245
_diffrn_reflns_point_group_measured_fraction_full 0.998
_diffrn_reflns_point_group_measured_fraction_max 0.926
_diffrn_reflns_theta_full 67.684
_diffrn_reflns_theta_max 77.216
_diffrn_reflns_theta_min 2.942
_exptl_absorpt_coefficient_mu 4.254
_exptl_absorpt_correction_T_max 1.00000
_exptl_absorpt_correction_T_min 0.68073
_exptl_absorpt_correction_type multi-scan
_exptl_absorpt_process_details
;
CrysAlisPro 1.171.39.46 (Rigaku Oxford Diffraction, 2018)
Empirical absorption correction using spherical harmonics,
 implemented in SCALE3 ABSPACK scaling algorithm.
;
_exptl_crystal_colour yellow
_exptl_crystal_colour_primary yellow
_exptl_crystal_density_diffrn 1.560
_exptl_crystal_description block
_exptl_crystal_F_000 3456
_exptl_crystal_size_max 0.3
_exptl_crystal_size_mid 0.2
_exptl_crystal_size_min 0.1
_refine_diff_density_max 1.088
_refine_diff_density_min -0.533
_refine_diff_density_rms 0.069
_refine_ls_abs_structure_details
;
 Flack x determined using 6418 quotients [(I+)-(I-)]/[(I+)+(I-)]
 (Parsons, Flack and Wagner, Acta Cryst. B69 (2013) 249-259).
;
_refine_ls_abs_structure_Flack 0.017(12)
_refine_ls_extinction_method none
_refine_ls_goodness_of_fit_ref 1.019
_refine_ls_hydrogen_treatment mixed
_refine_ls_matrix_type full
_refine_ls_number_parameters 1008
_refine_ls_number_reflns 14260
_refine_ls_number_restraints 999
_refine_ls_restrained_S_all 1.067
_refine_ls_R_factor_all 0.0424
_refine_ls_R_factor_gt 0.0409
_refine_ls_shift/su_max 0.000
_refine_ls_shift/su_mean 0.000
_refine_ls_structure_factor_coef Fsqd
_refine_ls_weighting_details 'w=1/[\s^2^(Fo^2^)+(0.0684P)^2^+16.2779P] where P=(Fo^2^+2Fc^2^)/3'
_refine_ls_weighting_scheme calc
_refine_ls_wR_factor_gt 0.1088
_refine_ls_wR_factor_ref 0.1106
_reflns_Friedel_coverage 0.907
_reflns_Friedel_fraction_full 0.997
_reflns_Friedel_fraction_max 0.881
_reflns_number_gt 13898
_reflns_number_total 14260
_reflns_threshold_expression 'I > 2\s(I)'
_cod_data_source_file d1dt00031d3.cif
_cod_data_source_block 2d
_cod_depositor_comments 'Adding full bibliography for 7706697--7706707.cif.'
_cod_original_cell_volume 7267.98(10)
_cod_database_code 7706702
_shelx_shelxl_version_number 2018/3
_shelx_space_group_comment
;
The symmetry employed for this shelxl refinement is uniquely defined
by the following loop, which should always be used as a source of
symmetry information in preference to the above space-group names.
They are only intended as comments.
;
_shelx_estimated_absorpt_t_max 0.676
_shelx_estimated_absorpt_t_min 0.362
_olex2_refinement_description
;
1. Fixed Uiso
 At 1.2 times of:
  All C(H) groups, All C(H,H) groups
2. Restrained distances
 Cl5-C71 = Cl3-C70 = Cl4-C70 = Cl6-C71
 1.73 with sigma of 0.01
 Cu1-Cu4 \\sim Cu1-Cu2 \\sim Cu1-Cu3 \\sim Cu4-Cu2 \\sim Cu4-Cu3 \\sim Cu2-Cu3
 with sigma of 0.02
 H-Cu1 \\sim H-Cu4 \\sim H-Cu2 \\sim H-Cu3
 with sigma of 0.01
3. Uiso/Uaniso restraints and constraints
All non-hydrogen atoms have similar U: within 2A with sigma of 0.01 and sigma
for terminal atoms of 0.02 within 2A
Uanis(H) \\sim Ueq: with sigma of 0.005 and sigma for terminal atoms of 0.01
4. Others
 Sof(C13A)=Sof(H13A)=Sof(C12A)=Sof(C17A)=Sof(H17A)=Sof(C16A)=Sof(H16A)=
 Sof(C15A)=Sof(H15A)=Sof(C14A)=Sof(H14A)=1-FVAR(1)
 Sof(C13)=Sof(H13)=Sof(C12)=Sof(C17)=Sof(H17)=Sof(C16)=Sof(H16)=Sof(C15)=
 Sof(H15)=Sof(C14)=Sof(H14)=FVAR(1)
 Sof(C42A)=Sof(H42A)=Sof(C41A)=Sof(C46A)=Sof(H46A)=Sof(C45A)=Sof(H45A)=
 Sof(C44A)=Sof(H44A)=Sof(C43A)=Sof(H43A)=1-FVAR(2)
 Sof(C42)=Sof(H42)=Sof(C41)=Sof(C46)=Sof(H46)=Sof(C45)=Sof(H45)=Sof(C44)=
 Sof(H44)=Sof(C43)=Sof(H43)=FVAR(2)
 Fixed Sof: Cl5(0.5) Cl4(0.5) Cl6(0.5) Cl3(0.5) N9A(0.6) N10A(0.6) N9(0.4)
 N10(0.4) C71(0.5) H71A(0.5) H71B(0.5) C70(0.5) H70A(0.5) H70B(0.5)
5.a Secondary CH2 refined with riding coordinates:
 C69(H69A,H69B), C71(H71A,H71B), C70(H70A,H70B)
5.b Aromatic/amide H refined with riding coordinates:
 C48(H48), C59(H59), C51(H51), C23(H23), C21(H21), C62(H62), C57(H57), C4(H4),
 C34(H34), C29(H29), C33(H33), C32(H32), C1(H1), C11(H11), C31(H31), C22(H22),
 C50(H50), C61(H61), C65(H65), C66(H66), C60(H60), C67(H67), C68(H68), C28(H28),
  C3(H3), C7(H7), C53(H53), C49(H49), C55(H55), C37(H37), C9(H9), C2(H2),
 C63(H63), C27(H27), C39(H39), C42A(H42A), C46A(H46A), C45A(H45A), C44A(H44A),
 C43A(H43A), C19(H19), C40(H40), C36(H36), C56(H56), C38(H38), C8(H8), C20(H20),
  C54(H54), C26(H26), C10(H10), C25(H25), C13A(H13A), C17A(H17A), C16A(H16A),
 C15A(H15A), C14A(H14A), C13(H13), C17(H17), C16(H16), C15(H15), C14(H14),
 C42(H42), C46(H46), C45(H45), C44(H44), C43(H43)
5.c Fitted hexagon refined as free rotating group:
 C42A(C41A,C46A,C45A,C44A,C43A), C13A(C12A,C17A,C16A,C15A,C14A), C13(C12,C17,
 C16,C15,C14), C42(C41,C46,C45,C44,C43)
;
_olex2_submission_special_instructions 'No special instructions were received'
_oxdiff_exptl_absorpt_empirical_details
;
Empirical correction (ABSPACK) includes:
- Absorption correction using spherical harmonics
- Frame scaling
;

loop_
_space_group_symop_operation_xyz
'x, y, z'
'x, -y, z+1/2'
'x+1/2, y+1/2, z'
'x+1/2, -y+1/2, z+1/2'

loop_
_atom_site_label
_atom_site_type_symbol
_atom_site_fract_x
_atom_site_fract_y
_atom_site_fract_z
_atom_site_U_iso_or_equiv
_atom_site_adp_type
_atom_site_occupancy
_atom_site_site_symmetry_order
_atom_site_calc_flag
_atom_site_refinement_flags_posn
_atom_site_refinement_flags_adp
_atom_site_refinement_flags_occupancy
_atom_site_disorder_assembly
_atom_site_disorder_group
Cu1 Cu 0.37766(3) 0.29175(4) 0.53801(5) 0.02951(17) Uani 1 1 d D . . . .
Cu4 Cu 0.44536(3) 0.19885(4) 0.54410(5) 0.02904(16) Uani 1 1 d D . . . .
Cu2 Cu 0.37699(3) 0.26197(5) 0.35155(5) 0.03143(17) Uani 1 1 d D . . . .
Cu3 Cu 0.44895(3) 0.35183(5) 0.48264(5) 0.03201(17) Uani 1 1 d D . . . .
P4 P 0.52931(5) 0.21872(8) 0.63032(9) 0.0297(3) Uani 1 1 d . U . . .
P1 P 0.29374(5) 0.28828(8) 0.43115(9) 0.0308(3) Uani 1 1 d . U . . .
P3 P 0.44262(5) 0.44747(8) 0.56340(9) 0.0310(3) Uani 1 1 d . U . . .
P2 P 0.38816(5) 0.15421(8) 0.30094(9) 0.0331(3) Uani 1 1 d . U . . .
P5 P 0.16111(7) 0.28879(8) -0.21679(14) 0.0420(3) Uani 1 1 d . U . . .
Cl1 Cl 0.31003(10) 0.78690(14) 0.2568(2) 0.0825(6) Uani 1 1 d . U . . .
Cl2 Cl 0.24035(11) 0.91035(14) 0.1922(2) 0.0851(6) Uani 1 1 d . U . . .
F5 F 0.16014(15) 0.3597(2) -0.1591(3) 0.0496(9) Uani 1 1 d . U . . .
F1 F 0.17544(18) 0.3365(2) -0.2859(3) 0.0579(10) Uani 1 1 d . U . . .
F4 F 0.1473(2) 0.2412(3) -0.1475(4) 0.0751(14) Uani 1 1 d . U . . .
Cl5 Cl 0.46937(19) 0.2084(3) 0.9632(4) 0.0855(13) Uani 0.5 1 d D U P A 2
F6 F 0.22110(18) 0.2800(3) -0.1347(5) 0.0775(15) Uani 1 1 d . U . . .
N3 N 0.30157(16) 0.2998(2) 0.2642(3) 0.0294(9) Uani 1 1 d . U . . .
N8 N 0.41092(16) 0.3552(3) 0.3174(3) 0.0325(9) Uani 1 1 d . U . . .
F3 F 0.10190(17) 0.2987(3) -0.2968(4) 0.0743(14) Uani 1 1 d . U . . .
N2 N 0.52153(16) 0.3293(3) 0.5073(3) 0.0343(9) Uani 1 1 d . U . . .
N1 N 0.40574(16) 0.3650(2) 0.6575(3) 0.0304(8) Uani 1 1 d . U . . .
N4 N 0.42119(17) 0.0965(3) 0.4846(3) 0.0342(9) Uani 1 1 d . U . . .
N5 N 0.41257(18) 0.2013(3) 0.6382(3) 0.0344(9) Uani 1 1 d . U . . .
F2 F 0.1628(3) 0.2168(3) -0.2729(5) 0.091(2) Uani 1 1 d . U . . .
C30 C 0.27127(18) 0.3207(3) 0.3012(4) 0.0303(10) Uani 1 1 d . U . . .
N6 N 0.4024(2) 0.1501(3) 0.6721(5) 0.0471(12) Uani 1 1 d . U . . .
C6 C 0.4992(2) 0.5056(3) 0.6231(4) 0.0357(11) Uani 1 1 d . U . . .
C52 C 0.5573(2) 0.2679(3) 0.7519(4) 0.0351(11) Uani 1 1 d . U . . .
C48 C 0.3724(2) 0.0099(3) 0.3501(5) 0.0422(12) Uani 1 1 d . U . . .
H48 H 0.352276 -0.000607 0.278825 0.051 Uiso 1 1 calc R U . . .
C47 C 0.3923(2) 0.0795(3) 0.3836(4) 0.0350(11) Uani 1 1 d . U . . .
C59 C 0.5992(2) 0.1087(3) 0.7572(4) 0.0372(11) Uani 1 1 d . U . . .
H59 H 0.604598 0.135895 0.815015 0.045 Uiso 1 1 calc R U . . .
C51 C 0.4315(3) 0.0433(3) 0.5530(4) 0.0437(13) Uani 1 1 d . U . . .
H51 H 0.452883 0.054323 0.623885 0.052 Uiso 1 1 calc R U . . .
Cl4 Cl 0.4825(3) 0.1286(4) 0.9122(4) 0.113(2) Uani 0.5 1 d D U P B 1
C23 C 0.2149(2) 0.3093(4) 0.4770(4) 0.0389(12) Uani 1 1 d . U . . .
H23 H 0.203160 0.261819 0.450657 0.047 Uiso 1 1 calc R U . . .
C21 C 0.2066(2) 0.4172(4) 0.5552(5) 0.0467(14) Uani 1 1 d . U . . .
H21 H 0.190245 0.443281 0.584565 0.056 Uiso 1 1 calc R U . . .
Cl6 Cl 0.5395(2) 0.1287(4) 0.9220(5) 0.106(2) Uani 0.5 1 d D U P A 2
C62 C 0.5846(3) 0.0293(4) 0.5899(6) 0.0523(15) Uani 1 1 d . U . . .
H62 H 0.579991 0.002502 0.532344 0.063 Uiso 1 1 calc R U . . .
C57 C 0.6060(2) 0.2997(3) 0.7989(5) 0.0423(13) Uani 1 1 d . U . . .
H57 H 0.626158 0.295192 0.767738 0.051 Uiso 1 1 calc R U . . .
C5 C 0.43448(19) 0.4246(3) 0.6718(4) 0.0308(10) Uani 1 1 d . U . . .
C4 C 0.4548(2) 0.4664(3) 0.7599(4) 0.0400(12) Uani 1 1 d . U . . .
H4 H 0.475700 0.507502 0.768849 0.048 Uiso 1 1 calc R U . . .
C34 C 0.2838(2) 0.3120(3) 0.1644(4) 0.0346(11) Uani 1 1 d . U . . .
H34 H 0.304183 0.295703 0.137333 0.041 Uiso 1 1 calc R U . . .
C29 C 0.2276(2) 0.1748(4) 0.3043(5) 0.0447(13) Uani 1 1 d . U . . .
H29 H 0.212264 0.209177 0.249961 0.054 Uiso 1 1 calc R U . . .
C33 C 0.2379(2) 0.3467(3) 0.0985(4) 0.0385(12) Uani 1 1 d . U . . .
H33 H 0.226730 0.353510 0.028081 0.046 Uiso 1 1 calc R U . . .
C32 C 0.2086(2) 0.3714(3) 0.1393(5) 0.0408(13) Uani 1 1 d . U . . .
H32 H 0.177406 0.396946 0.097167 0.049 Uiso 1 1 calc R U . . .
C58 C 0.5668(2) 0.1356(3) 0.6573(4) 0.0359(11) Uani 1 1 d . U . . .
C1 C 0.3952(2) 0.3482(3) 0.7302(4) 0.0370(11) Uani 1 1 d . U . . .
H1 H 0.374268 0.306925 0.720046 0.044 Uiso 1 1 calc R U . . .
C11 C 0.5011(3) 0.5784(3) 0.6025(5) 0.0504(15) Uani 1 1 d . U . . .
H11 H 0.470341 0.603717 0.556612 0.060 Uiso 1 1 calc R U . . .
Cl3 Cl 0.4487(3) 0.2264(3) 1.0183(6) 0.116(2) Uani 0.5 1 d D U P B 1
C31 C 0.2252(2) 0.3584(3) 0.2409(5) 0.0375(12) Uani 1 1 d . U . . .
H31 H 0.205592 0.374907 0.269552 0.045 Uiso 1 1 calc R U . . .
C24 C 0.2662(2) 0.1964(3) 0.4007(4) 0.0353(11) Uani 1 1 d . U . . .
C18 C 0.25573(19) 0.3395(3) 0.4723(4) 0.0364(11) Uani 1 1 d . U . . .
C22 C 0.1912(2) 0.3479(4) 0.5198(5) 0.0449(14) Uani 1 1 d . U . . .
H22 H 0.164047 0.326137 0.524487 0.054 Uiso 1 1 calc R U . . .
C50 C 0.4128(3) -0.0267(4) 0.5259(5) 0.0555(16) Uani 1 1 d . U . . .
H50 H 0.420595 -0.062469 0.576973 0.067 Uiso 1 1 calc R U . . .
C35 C 0.3343(2) 0.1322(4) 0.1739(4) 0.0392(12) Uani 1 1 d . U . . .
C64 C 0.55255(19) 0.2736(3) 0.5606(4) 0.0340(11) Uani 1 1 d . U . . .
C61 C 0.6164(2) 0.0021(4) 0.6881(6) 0.0499(15) Uani 1 1 d . U . . .
H61 H 0.633197 -0.043323 0.698182 0.060 Uiso 1 1 calc R U . . .
C65 C 0.5984(2) 0.2608(4) 0.5641(5) 0.0414(13) Uani 1 1 d . U . . .
H65 H 0.619920 0.221552 0.603644 0.050 Uiso 1 1 calc R U . . .
C66 C 0.6130(2) 0.3049(4) 0.5102(5) 0.0477(14) Uani 1 1 d . U . . .
H66 H 0.643966 0.295703 0.510818 0.057 Uiso 1 1 calc R U . . .
C60 C 0.6233(2) 0.0421(3) 0.7706(5) 0.0430(13) Uani 1 1 d . U . . .
H60 H 0.644918 0.023711 0.838012 0.052 Uiso 1 1 calc R U . . .
C67 C 0.5818(2) 0.3625(4) 0.4553(6) 0.0514(15) Uani 1 1 d . U . . .
H67 H 0.591030 0.393923 0.417797 0.062 Uiso 1 1 calc R U . . .
C68 C 0.5365(2) 0.3738(4) 0.4561(5) 0.0463(14) Uani 1 1 d . U . . .
H68 H 0.515338 0.414103 0.419512 0.056 Uiso 1 1 calc R U . . .
C28 C 0.2110(3) 0.1035(4) 0.2864(5) 0.0489(14) Uani 1 1 d . U . . .
H28 H 0.184387 0.089724 0.219603 0.059 Uiso 1 1 calc R U . . .
C3 C 0.4437(3) 0.4465(3) 0.8357(5) 0.0446(13) Uani 1 1 d . U . . .
H3 H 0.457470 0.473677 0.897471 0.054 Uiso 1 1 calc R U . . .
C7 C 0.5455(2) 0.4716(3) 0.6954(6) 0.0518(15) Uani 1 1 d . U . . .
H7 H 0.544676 0.422042 0.711767 0.062 Uiso 1 1 calc R U . . .
C53 C 0.5278(2) 0.2769(4) 0.7978(5) 0.0481(14) Uani 1 1 d . U . . .
H53 H 0.493945 0.257395 0.766229 0.058 Uiso 1 1 calc R U . . .
C49 C 0.3823(3) -0.0438(4) 0.4221(5) 0.0545(16) Uani 1 1 d . U . . .
H49 H 0.368447 -0.091198 0.400988 0.065 Uiso 1 1 calc R U . . .
C55 C 0.5968(3) 0.3457(5) 0.9363(6) 0.068(2) Uani 1 1 d . U . . .
H55 H 0.610054 0.372012 0.998606 0.081 Uiso 1 1 calc R U . . .
C37 C 0.2927(3) 0.1454(5) -0.0093(5) 0.065(2) Uani 1 1 d . U . . .
H37 H 0.294230 0.157187 -0.068428 0.077 Uiso 1 1 calc R U . . .
C9 C 0.5936(3) 0.5807(4) 0.7183(6) 0.0592(17) Uani 1 1 d . U . . .
H9 H 0.625467 0.605932 0.748706 0.071 Uiso 1 1 calc R U . . .
C2 C 0.4131(2) 0.3880(3) 0.8196(4) 0.0421(12) Uani 1 1 d . U . . .
H2 H 0.404126 0.374563 0.868827 0.051 Uiso 1 1 calc R U . . .
C63 C 0.5595(2) 0.0946(4) 0.5749(5) 0.0479(14) Uani 1 1 d . U . . .
H63 H 0.537013 0.111602 0.507061 0.057 Uiso 1 1 calc R U . . .
C27 C 0.2315(3) 0.0532(4) 0.3610(6) 0.0510(15) Uani 1 1 d . U . . .
H27 H 0.221204 0.003787 0.346814 0.061 Uiso 1 1 calc R U . . .
C39 C 0.2440(2) 0.1065(4) 0.0644(6) 0.0572(18) Uani 1 1 d . U . . .
H39 H 0.212190 0.090290 0.055714 0.069 Uiso 1 1 calc R U . . .
C42A C 0.4781(5) 0.1847(7) 0.3041(11) 0.039(3) Uani 0.51(2) 1 d G U P C 2
H42A H 0.468231 0.233189 0.306899 0.047 Uiso 0.51(2) 1 calc R U P C 2
C41A C 0.4473(5) 0.1271(8) 0.2999(13) 0.030(3) Uani 0.51(2) 1 d G U P C 2
C46A C 0.4617(5) 0.0561(7) 0.2958(14) 0.033(3) Uani 0.51(2) 1 d G U P C 2
H46A H 0.440746 0.016826 0.292989 0.040 Uiso 0.51(2) 1 calc R U P C 2
C45A C 0.5069(5) 0.0426(8) 0.2958(12) 0.037(3) Uani 0.51(2) 1 d G U P C 2
H45A H 0.516728 -0.005888 0.292959 0.044 Uiso 0.51(2) 1 calc R U P C 2
C44A C 0.5376(5) 0.1002(9) 0.2999(10) 0.037(3) Uani 0.51(2) 1 d G U P C 2
H44A H 0.568462 0.090936 0.299899 0.045 Uiso 0.51(2) 1 calc R U P C 2
C43A C 0.5232(5) 0.1712(8) 0.3041(10) 0.045(3) Uani 0.51(2) 1 d G U P C 2
H43A H 0.544214 0.210475 0.306869 0.053 Uiso 0.51(2) 1 calc R U P C 2
N7 N 0.3921(3) 0.0995(4) 0.7029(7) 0.082(2) Uani 1 1 d . U . . .
C19 C 0.2710(2) 0.4097(4) 0.5077(6) 0.0504(15) Uani 1 1 d . U . . .
H19 H 0.298579 0.431069 0.504312 0.061 Uiso 1 1 calc R U . . .
C40 C 0.2875(2) 0.1115(4) 0.1626(5) 0.0483(14) Uani 1 1 d . U . . .
H40 H 0.285184 0.100900 0.221247 0.058 Uiso 1 1 calc R U . . .
C36 C 0.3375(3) 0.1493(4) 0.0879(5) 0.0517(16) Uani 1 1 d . U . . .
H36 H 0.369429 0.163244 0.095088 0.062 Uiso 1 1 calc R U . . .
C56 C 0.6256(3) 0.3378(4) 0.8902(5) 0.0548(17) Uani 1 1 d . U . . .
H56 H 0.659053 0.358503 0.921214 0.066 Uiso 1 1 calc R U . . .
C38 C 0.2471(3) 0.1250(4) -0.0204(6) 0.065(2) Uani 1 1 d . U . . .
H38 H 0.217052 0.123414 -0.086900 0.078 Uiso 1 1 calc R U . . .
N9A N 0.3805(3) 0.4026(4) 0.2586(5) 0.0320(14) Uani 0.6 1 d . U P D 1
C8 C 0.5923(3) 0.5079(4) 0.7437(7) 0.0624(19) Uani 1 1 d . U . . .
H8 H 0.622979 0.483900 0.793052 0.075 Uiso 1 1 calc R U . . .
C20 C 0.2465(3) 0.4496(4) 0.5482(7) 0.0584(17) Uani 1 1 d . U . . .
H20 H 0.256713 0.498071 0.570856 0.070 Uiso 1 1 calc R U . . .
C54 C 0.5484(3) 0.3148(5) 0.8905(6) 0.065(2) Uani 1 1 d . U . . .
H54 H 0.528676 0.319330 0.922653 0.078 Uiso 1 1 calc R U . . .
C26 C 0.2695(3) 0.0760(4) 0.4626(6) 0.0631(19) Uani 1 1 d . U . . .
H26 H 0.283538 0.042127 0.517518 0.076 Uiso 1 1 calc R U . . .
C10 C 0.5495(4) 0.6152(4) 0.6506(6) 0.066(2) Uani 1 1 d . U . . .
H10 H 0.550742 0.664816 0.634706 0.080 Uiso 1 1 calc R U . . .
C25 C 0.2855(3) 0.1477(4) 0.4803(6) 0.0561(17) Uani 1 1 d . U . . .
H25 H 0.309991 0.163197 0.547963 0.067 Uiso 1 1 calc R U . . .
C13A C 0.3677(5) 0.5541(8) 0.5158(8) 0.052(3) Uani 0.435(12) 1 d G U P E 2
H13A H 0.388626 0.567952 0.585751 0.063 Uiso 0.435(12) 1 calc R U P E 2
C12A C 0.3823(4) 0.4961(7) 0.4778(9) 0.037(3) Uani 0.435(12) 1 d G U P E 2
C17A C 0.3517(4) 0.4758(6) 0.3755(9) 0.042(3) Uani 0.435(12) 1 d G U P E 2
H17A H 0.361656 0.436181 0.349560 0.050 Uiso 0.435(12) 1 calc R U P E 2
C16A C 0.3064(4) 0.5134(7) 0.3112(8) 0.046(3) Uani 0.435(12) 1 d G U P E 2
H16A H 0.285509 0.499525 0.241331 0.056 Uiso 0.435(12) 1 calc R U P E 2
C15A C 0.2918(4) 0.5714(8) 0.3492(9) 0.058(4) Uani 0.435(12) 1 d G U P E 2
H15A H 0.260920 0.597082 0.305310 0.069 Uiso 0.435(12) 1 calc R U P E 2
C14A C 0.3225(5) 0.5917(8) 0.4515(9) 0.061(3) Uani 0.435(12) 1 d G U P E 2
H14A H 0.312478 0.631297 0.477520 0.073 Uiso 0.435(12) 1 calc R U P E 2
C69 C 0.2470(4) 0.8182(6) 0.1778(9) 0.080(3) Uani 1 1 d . U . . .
H69A H 0.236024 0.808417 0.105311 0.096 Uiso 1 1 calc R U . . .
H69B H 0.223787 0.790808 0.193601 0.096 Uiso 1 1 calc R U . . .
N10A N 0.3512(3) 0.4436(5) 0.1984(6) 0.0422(18) Uani 0.6 1 d . U P D 1
N9 N 0.4285(5) 0.3475(7) 0.2671(11) 0.044(3) Uani 0.4 1 d . U P D 2
N10 N 0.4476(8) 0.3525(9) 0.2183(14) 0.064(4) Uani 0.4 1 d . U P D 2
C13 C 0.3877(3) 0.5823(5) 0.5408(6) 0.044(2) Uani 0.565(12) 1 d G U P E 1
H13 H 0.415230 0.597362 0.605953 0.053 Uiso 0.565(12) 1 calc R U P E 1
C12 C 0.3899(3) 0.5156(4) 0.5006(7) 0.040(2) Uani 0.565(12) 1 d G U P E 1
C17 C 0.3496(3) 0.4936(4) 0.4053(7) 0.039(2) Uani 0.565(12) 1 d G U P E 1
H17 H 0.351081 0.447923 0.377848 0.047 Uiso 0.565(12) 1 calc R U P E 1
C16 C 0.3070(3) 0.5384(5) 0.3501(6) 0.050(3) Uani 0.565(12) 1 d G U P E 1
H16 H 0.279412 0.523344 0.284936 0.060 Uiso 0.565(12) 1 calc R U P E 1
C15 C 0.3047(3) 0.6052(5) 0.3903(7) 0.051(3) Uani 0.565(12) 1 d G U P E 1
H15 H 0.275651 0.635774 0.352531 0.061 Uiso 0.565(12) 1 calc R U P E 1
C14 C 0.3451(4) 0.6271(5) 0.4856(7) 0.053(3) Uani 0.565(12) 1 d G U P E 1
H14 H 0.343559 0.672784 0.513039 0.064 Uiso 0.565(12) 1 calc R U P E 1
C42 C 0.4724(5) 0.2080(8) 0.2898(11) 0.035(3) Uani 0.49(2) 1 d G U P C 1
H42 H 0.459690 0.255310 0.289129 0.043 Uiso 0.49(2) 1 calc R U P C 1
C41 C 0.4454(5) 0.1473(8) 0.2913(13) 0.030(3) Uani 0.49(2) 1 d G U P C 1
C46 C 0.4640(6) 0.0781(8) 0.2923(14) 0.034(3) Uani 0.49(2) 1 d G U P C 1
H46 H 0.445577 0.036627 0.293250 0.041 Uiso 0.49(2) 1 calc R U P C 1
C45 C 0.5094(6) 0.0695(8) 0.2918(12) 0.037(3) Uani 0.49(2) 1 d G U P C 1
H45 H 0.522110 0.022197 0.292480 0.045 Uiso 0.49(2) 1 calc R U P C 1
C44 C 0.5364(5) 0.1302(9) 0.2903(10) 0.038(3) Uani 0.49(2) 1 d G U P C 1
H44 H 0.567434 0.124323 0.290035 0.046 Uiso 0.49(2) 1 calc R U P C 1
C43 C 0.5178(5) 0.1994(8) 0.2894(10) 0.040(3) Uani 0.49(2) 1 d G U P C 1
H43 H 0.536224 0.240880 0.288360 0.047 Uiso 0.49(2) 1 calc R U P C 1
C71 C 0.5055(8) 0.1300(9) 0.9851(16) 0.081(4) Uani 0.5 1 d D U P A 2
H71A H 0.530136 0.125174 1.059719 0.097 Uiso 0.5 1 calc R U P A 2
H71B H 0.482176 0.087552 0.962762 0.097 Uiso 0.5 1 calc R U P A 2
C70 C 0.4946(7) 0.1654(11) 1.0286(12) 0.097(6) Uani 0.5 1 d D U P B 1
H70A H 0.497199 0.125198 1.074177 0.117 Uiso 0.5 1 calc R U P B 1
H70B H 0.528407 0.190304 1.061763 0.117 Uiso 0.5 1 calc R U P B 1
H H 0.4140(4) 0.2777(5) 0.4818(7) 0.045(18) Uani 1 1 d D U . . .

loop_
_atom_site_aniso_label
_atom_site_aniso_U_11
_atom_site_aniso_U_22
_atom_site_aniso_U_33
_atom_site_aniso_U_23
_atom_site_aniso_U_13
_atom_site_aniso_U_12
Cu1 0.0187(3) 0.0493(4) 0.0213(3) 0.0002(3) 0.0109(3) 0.0011(3)
Cu4 0.0206(3) 0.0449(4) 0.0231(3) 0.0027(3) 0.0124(3) 0.0016(3)
Cu2 0.0221(3) 0.0521(4) 0.0221(3) 0.0014(3) 0.0129(3) -0.0016(3)
Cu3 0.0214(3) 0.0542(5) 0.0214(3) 0.0012(3) 0.0118(3) -0.0023(3)
P4 0.0192(5) 0.0453(7) 0.0221(6) 0.0038(5) 0.0090(5) 0.0036(5)
P1 0.0178(5) 0.0533(7) 0.0234(6) 0.0016(5) 0.0122(5) -0.0012(5)
P3 0.0223(5) 0.0469(7) 0.0271(6) 0.0128(5) 0.0150(5) 0.0095(5)
P2 0.0225(6) 0.0579(8) 0.0226(6) -0.0026(5) 0.0142(5) 0.0016(5)
P5 0.0445(7) 0.0443(7) 0.0543(8) -0.0050(7) 0.0375(7) -0.0063(6)
Cl1 0.0818(14) 0.0895(15) 0.0905(16) -0.0161(12) 0.0547(13) 0.0114(11)
Cl2 0.0920(16) 0.0803(14) 0.0826(15) -0.0060(12) 0.0446(13) -0.0056(12)
F5 0.054(2) 0.057(2) 0.0358(17) -0.0065(15) 0.0209(16) 0.0094(16)
F1 0.074(3) 0.063(2) 0.061(2) -0.0075(19) 0.052(2) -0.019(2)
F4 0.087(3) 0.073(3) 0.104(4) 0.025(3) 0.077(3) 0.005(2)
Cl5 0.060(2) 0.099(3) 0.085(3) 0.005(3) 0.028(2) -0.014(2)
F6 0.047(2) 0.072(3) 0.118(4) 0.027(3) 0.046(3) 0.021(2)
N3 0.0234(19) 0.043(2) 0.0209(19) -0.0001(16) 0.0109(16) -0.0034(16)
N8 0.0186(18) 0.047(2) 0.028(2) -0.0001(17) 0.0098(17) 0.0029(17)
F3 0.045(2) 0.119(4) 0.050(2) -0.018(2) 0.019(2) -0.021(2)
N2 0.0198(18) 0.052(3) 0.032(2) 0.0057(19) 0.0142(17) -0.0001(18)
N1 0.0241(19) 0.046(2) 0.027(2) 0.0008(17) 0.0172(17) 0.0000(17)
N4 0.028(2) 0.050(3) 0.028(2) 0.0009(18) 0.0170(17) 0.0049(18)
N5 0.034(2) 0.047(2) 0.029(2) 0.0078(19) 0.0209(19) 0.0056(19)
F2 0.130(5) 0.058(3) 0.154(6) -0.042(3) 0.121(5) -0.037(3)
C30 0.017(2) 0.046(3) 0.026(2) 0.000(2) 0.0103(18) -0.0051(19)
N6 0.052(3) 0.055(3) 0.056(3) 0.019(2) 0.044(3) 0.016(2)
C6 0.042(3) 0.035(2) 0.046(3) 0.003(2) 0.034(2) 0.005(2)
C52 0.028(2) 0.044(3) 0.025(2) 0.004(2) 0.0085(19) 0.008(2)
C48 0.041(3) 0.053(3) 0.037(3) -0.011(2) 0.023(2) 0.001(2)
C47 0.028(2) 0.053(3) 0.031(2) -0.007(2) 0.020(2) 0.004(2)
C59 0.025(2) 0.045(3) 0.035(3) 0.009(2) 0.011(2) 0.003(2)
C51 0.054(3) 0.047(3) 0.031(3) 0.003(2) 0.022(3) 0.007(3)
Cl4 0.139(5) 0.115(4) 0.057(3) 0.003(3) 0.030(3) -0.047(4)
C23 0.026(2) 0.064(3) 0.032(3) -0.011(2) 0.018(2) -0.009(2)
C21 0.031(3) 0.068(4) 0.042(3) -0.007(3) 0.019(2) 0.005(3)
Cl6 0.087(3) 0.126(4) 0.118(4) 0.079(4) 0.063(3) 0.029(3)
C62 0.039(3) 0.063(4) 0.051(3) -0.006(3) 0.021(3) 0.012(3)
C57 0.035(3) 0.044(3) 0.037(3) -0.003(2) 0.010(2) 0.009(2)
C5 0.027(2) 0.040(2) 0.030(2) 0.007(2) 0.0184(19) 0.0044(19)
C4 0.048(3) 0.043(3) 0.039(3) -0.001(2) 0.029(3) -0.001(2)
C34 0.030(2) 0.048(3) 0.022(2) 0.001(2) 0.011(2) -0.003(2)
C29 0.038(3) 0.054(3) 0.033(3) -0.004(2) 0.011(2) -0.003(3)
C33 0.033(3) 0.046(3) 0.025(2) 0.002(2) 0.007(2) -0.005(2)
C32 0.024(2) 0.051(3) 0.036(3) 0.012(2) 0.007(2) -0.005(2)
C58 0.023(2) 0.052(3) 0.031(2) 0.002(2) 0.012(2) -0.001(2)
C1 0.039(3) 0.049(3) 0.032(3) -0.003(2) 0.025(2) -0.006(2)
C11 0.079(4) 0.040(3) 0.033(3) 0.004(2) 0.030(3) 0.007(3)
Cl3 0.128(5) 0.077(3) 0.102(4) 0.002(3) 0.031(4) -0.032(3)
C31 0.021(2) 0.051(3) 0.040(3) 0.006(2) 0.016(2) -0.002(2)
C24 0.023(2) 0.059(3) 0.030(2) 0.006(2) 0.017(2) -0.001(2)
C18 0.022(2) 0.060(3) 0.028(2) 0.001(2) 0.0127(19) -0.003(2)
C22 0.030(2) 0.074(4) 0.035(3) -0.011(3) 0.020(2) -0.004(3)
C50 0.074(4) 0.050(3) 0.043(3) -0.001(3) 0.030(3) -0.003(3)
C35 0.027(2) 0.057(3) 0.028(2) -0.006(2) 0.011(2) 0.010(2)
C64 0.020(2) 0.054(3) 0.027(2) 0.004(2) 0.0110(19) 0.004(2)
C61 0.034(3) 0.047(3) 0.065(4) 0.004(3) 0.023(3) 0.008(2)
C65 0.022(2) 0.060(3) 0.041(3) 0.006(3) 0.016(2) 0.008(2)
C66 0.026(3) 0.076(4) 0.047(3) 0.001(3) 0.023(2) -0.001(3)
C60 0.028(2) 0.050(3) 0.047(3) 0.011(3) 0.017(2) 0.003(2)
C67 0.036(3) 0.072(4) 0.055(3) 0.011(3) 0.030(3) -0.001(3)
C68 0.030(3) 0.064(4) 0.052(3) 0.017(3) 0.026(2) 0.001(2)
C28 0.049(3) 0.056(3) 0.040(3) -0.009(3) 0.022(3) -0.015(3)
C3 0.058(3) 0.048(3) 0.038(3) -0.007(2) 0.032(3) -0.004(3)
C7 0.036(3) 0.036(3) 0.080(4) 0.001(3) 0.027(3) 0.001(2)
C53 0.035(3) 0.073(4) 0.032(3) -0.007(3) 0.014(2) 0.006(3)
C49 0.064(4) 0.048(3) 0.047(3) -0.007(3) 0.025(3) -0.002(3)
C55 0.057(4) 0.078(4) 0.042(3) -0.017(3) 0.008(3) 0.022(4)
C37 0.059(4) 0.089(5) 0.027(3) -0.003(3) 0.009(3) 0.029(4)
C9 0.064(4) 0.048(3) 0.071(4) -0.011(3) 0.038(3) -0.017(3)
C2 0.051(3) 0.051(3) 0.034(3) 0.000(2) 0.029(2) -0.003(3)
C63 0.034(3) 0.066(4) 0.035(3) -0.001(3) 0.011(2) 0.014(3)
C27 0.041(3) 0.054(3) 0.065(4) 0.000(3) 0.032(3) -0.007(3)
C39 0.026(3) 0.060(4) 0.058(4) -0.013(3) 0.003(3) 0.004(3)
C42A 0.037(4) 0.046(6) 0.039(5) 0.010(5) 0.023(4) 0.006(5)
C41A 0.028(4) 0.046(6) 0.020(4) 0.009(5) 0.016(3) 0.005(4)
C46A 0.027(4) 0.047(6) 0.032(4) -0.001(5) 0.018(3) 0.005(5)
C45A 0.031(4) 0.045(7) 0.035(4) -0.004(5) 0.018(3) 0.004(5)
C44A 0.034(4) 0.050(7) 0.039(4) -0.001(5) 0.026(4) 0.007(5)
C43A 0.038(5) 0.053(7) 0.048(5) 0.009(5) 0.026(4) -0.001(5)
N7 0.099(5) 0.071(4) 0.124(6) 0.053(4) 0.092(5) 0.029(4)
C19 0.032(3) 0.054(3) 0.070(4) 0.005(3) 0.029(3) 0.003(2)
C40 0.031(3) 0.061(4) 0.045(3) -0.008(3) 0.013(2) 0.002(3)
C36 0.042(3) 0.081(4) 0.031(3) 0.001(3) 0.018(3) 0.018(3)
C56 0.042(3) 0.055(3) 0.045(3) -0.007(3) 0.006(3) 0.012(3)
C38 0.049(4) 0.065(4) 0.040(3) -0.011(3) -0.006(3) 0.021(3)
N9A 0.025(3) 0.046(4) 0.023(3) 0.003(3) 0.012(3) 0.001(3)
C8 0.039(3) 0.051(4) 0.091(5) -0.012(3) 0.029(3) -0.004(3)
C20 0.036(3) 0.055(4) 0.085(5) -0.006(3) 0.032(3) 0.008(3)
C54 0.056(4) 0.090(5) 0.041(3) -0.011(3) 0.020(3) 0.018(4)
C26 0.046(3) 0.066(4) 0.059(4) 0.015(3) 0.013(3) -0.013(3)
C10 0.107(6) 0.043(3) 0.047(3) -0.005(3) 0.038(4) -0.029(4)
C25 0.044(3) 0.068(4) 0.046(3) 0.008(3) 0.015(3) -0.014(3)
C13A 0.042(5) 0.065(6) 0.051(5) 0.006(5) 0.025(5) 0.023(5)
C12A 0.034(5) 0.044(5) 0.040(5) 0.013(5) 0.023(4) 0.017(4)
C17A 0.027(4) 0.050(6) 0.048(6) 0.016(5) 0.019(5) 0.010(4)
C16A 0.033(5) 0.052(7) 0.047(6) 0.020(5) 0.015(5) 0.014(5)
C15A 0.043(6) 0.067(8) 0.055(7) 0.021(6) 0.020(5) 0.029(6)
C14A 0.047(5) 0.070(6) 0.056(6) 0.011(5) 0.020(5) 0.031(5)
C69 0.068(5) 0.090(6) 0.092(6) -0.024(5) 0.049(5) -0.016(5)
N10A 0.034(4) 0.056(5) 0.032(4) 0.012(4) 0.015(3) 0.004(4)
N9 0.047(6) 0.038(5) 0.046(6) 0.012(5) 0.023(5) 0.002(5)
N10 0.102(11) 0.059(8) 0.077(9) 0.019(7) 0.079(9) 0.015(8)
C13 0.046(5) 0.050(5) 0.046(5) 0.014(4) 0.030(4) 0.019(4)
C12 0.031(4) 0.057(5) 0.038(4) 0.016(4) 0.023(3) 0.008(4)
C17 0.028(3) 0.057(5) 0.042(5) 0.018(4) 0.024(4) 0.010(4)
C16 0.032(4) 0.066(6) 0.054(5) 0.022(5) 0.024(4) 0.017(4)
C15 0.044(5) 0.066(6) 0.053(6) 0.024(5) 0.032(5) 0.025(5)
C14 0.047(5) 0.064(6) 0.061(6) 0.017(5) 0.035(4) 0.027(4)
C42 0.032(5) 0.049(7) 0.035(5) 0.015(5) 0.024(4) 0.008(5)
C41 0.026(4) 0.045(6) 0.019(4) 0.007(5) 0.012(3) 0.009(4)
C46 0.028(4) 0.050(7) 0.030(4) 0.003(5) 0.019(3) 0.006(5)
C45 0.031(4) 0.054(7) 0.034(4) 0.001(6) 0.021(3) 0.007(6)
C44 0.032(4) 0.052(8) 0.037(5) 0.005(5) 0.024(4) 0.010(6)
C43 0.035(5) 0.049(7) 0.039(5) 0.018(5) 0.023(4) 0.008(5)
C71 0.091(9) 0.093(10) 0.058(8) 0.018(7) 0.038(7) 0.000(8)
C70 0.102(10) 0.096(10) 0.068(9) 0.007(8) 0.025(8) -0.021(9)
H 0.04(2) 0.05(2) 0.05(2) -0.018(13) 0.024(15) 0.010(13)

loop_
_atom_type_symbol
_atom_type_description
_atom_type_scat_dispersion_real
_atom_type_scat_dispersion_imag
_atom_type_scat_source
C C 0.0181 0.0091 'International Tables Vol C Tables 4.2.6.8 and 6.1.1.4'
H H 0.0000 0.0000 'International Tables Vol C Tables 4.2.6.8 and 6.1.1.4'
Cl Cl 0.3639 0.7018 'International Tables Vol C Tables 4.2.6.8 and 6.1.1.4'
Cu Cu -1.9646 0.5888 'International Tables Vol C Tables 4.2.6.8 and 6.1.1.4'
F F 0.0727 0.0534 'International Tables Vol C Tables 4.2.6.8 and 6.1.1.4'
N N 0.0311 0.0180 'International Tables Vol C Tables 4.2.6.8 and 6.1.1.4'
P P 0.2955 0.4335 'International Tables Vol C Tables 4.2.6.8 and 6.1.1.4'

loop_
_geom_angle_atom_site_label_1
_geom_angle_atom_site_label_2
_geom_angle_atom_site_label_3
_geom_angle
_geom_angle_site_symmetry_1
_geom_angle_site_symmetry_3
_geom_angle_publ_flag
Cu4 Cu1 Cu2 61.37(3) . . ?
Cu4 Cu1 Cu3 64.95(3) . . ?
Cu4 Cu1 H 40.2(3) . . ?
Cu2 Cu1 Cu3 54.32(2) . . ?
Cu2 Cu1 H 33.4(3) . . ?
Cu3 Cu1 H 32.5(3) . . ?
P1 Cu1 Cu4 126.06(5) . . ?
P1 Cu1 Cu2 81.29(4) . . ?
P1 Cu1 Cu3 122.98(5) . . ?
P1 Cu1 H 114.7(3) . . ?
N1 Cu1 Cu4 115.69(12) . . ?
N1 Cu1 Cu2 141.53(12) . . ?
N1 Cu1 Cu3 88.60(12) . . ?
N1 Cu1 P1 117.66(12) . . ?
N1 Cu1 N5 93.10(18) . . ?
N1 Cu1 H 117.1(3) . . ?
N5 Cu1 Cu4 51.54(12) . . ?
N5 Cu1 Cu2 107.70(13) . . ?
N5 Cu1 Cu3 109.56(13) . . ?
N5 Cu1 P1 117.57(14) . . ?
N5 Cu1 H 91.6(3) . . ?
Cu1 Cu4 Cu2 63.55(3) . . ?
Cu1 Cu4 Cu3 61.98(3) . . ?
Cu1 Cu4 H 40.2(3) . . ?
Cu2 Cu4 Cu3 54.03(2) . . ?
Cu2 Cu4 H 35.1(3) . . ?
Cu3 Cu4 H 30.0(3) . . ?
P4 Cu4 Cu1 123.39(5) . . ?
P4 Cu4 Cu2 123.51(5) . . ?
P4 Cu4 Cu3 79.23(4) . . ?
P4 Cu4 H 109.1(3) . . ?
N4 Cu4 Cu1 119.05(12) . . ?
N4 Cu4 Cu2 90.95(13) . . ?
N4 Cu4 Cu3 142.10(13) . . ?
N4 Cu4 P4 116.92(13) . . ?
N4 Cu4 N5 97.58(18) . . ?
N4 Cu4 H 124.0(3) . . ?
N5 Cu4 Cu1 51.94(12) . . ?
N5 Cu4 Cu2 110.04(13) . . ?
N5 Cu4 Cu3 107.24(13) . . ?
N5 Cu4 P4 113.10(14) . . ?
N5 Cu4 H 92.0(3) . . ?
Cu1 Cu2 H 33.5(3) . . ?
Cu4 Cu2 Cu1 55.08(2) . . ?
Cu4 Cu2 H 35.2(3) . . ?
Cu3 Cu2 Cu1 63.48(3) . . ?
Cu3 Cu2 Cu4 66.19(3) . . ?
Cu3 Cu2 H 40.0(3) . . ?
P2 Cu2 Cu1 126.02(5) . . ?
P2 Cu2 Cu4 80.20(4) . . ?
P2 Cu2 Cu3 127.46(5) . . ?
P2 Cu2 H 115.1(3) . . ?
N3 Cu2 Cu1 90.70(12) . . ?
N3 Cu2 Cu4 140.91(12) . . ?
N3 Cu2 Cu3 118.58(13) . . ?
N3 Cu2 P2 113.07(13) . . ?
N3 Cu2 N8 94.65(16) . . ?
N3 Cu2 H 121.7(3) . . ?
N8 Cu2 Cu1 108.53(12) . . ?
N8 Cu2 Cu4 112.63(11) . . ?
N8 Cu2 Cu3 52.00(12) . . ?
N8 Cu2 P2 116.33(13) . . ?
N8 Cu2 H 92.0(3) . . ?
Cu1 Cu3 Cu4 53.06(2) . . ?
Cu1 Cu3 H 32.5(3) . . ?
Cu4 Cu3 H 30.0(3) . . ?
Cu2 Cu3 Cu1 62.20(3) . . ?
Cu2 Cu3 Cu4 59.78(3) . . ?
Cu2 Cu3 H 40.0(3) . . ?
P3 Cu3 Cu1 81.50(4) . . ?
P3 Cu3 Cu4 123.34(4) . . ?
P3 Cu3 Cu2 130.05(5) . . ?
P3 Cu3 H 114.0(3) . . ?
N8 Cu3 Cu1 108.51(12) . . ?
N8 Cu3 Cu4 107.92(13) . . ?
N8 Cu3 Cu2 53.31(13) . . ?
N8 Cu3 P3 118.45(13) . . ?
N8 Cu3 H 93.3(3) . . ?
N2 Cu3 Cu1 138.40(14) . . ?
N2 Cu3 Cu4 87.77(14) . . ?
N2 Cu3 Cu2 113.37(14) . . ?
N2 Cu3 P3 116.53(14) . . ?
N2 Cu3 N8 95.50(17) . . ?
N2 Cu3 H 115.7(4) . . ?
C52 P4 Cu4 118.29(18) . . ?
C52 P4 C64 101.2(3) . . ?
C58 P4 Cu4 112.80(18) . . ?
C58 P4 C52 106.2(2) . . ?
C58 P4 C64 102.2(3) . . ?
C64 P4 Cu4 114.39(16) . . ?
C30 P1 Cu1 115.67(16) . . ?
C30 P1 C24 99.3(2) . . ?
C30 P1 C18 104.6(2) . . ?
C24 P1 Cu1 114.44(18) . . ?
C18 P1 Cu1 115.05(18) . . ?
C18 P1 C24 106.1(3) . . ?
C6 P3 Cu3 114.62(17) . . ?
C6 P3 C5 102.5(2) . . ?
C6 P3 C12A 113.8(5) . . ?
C6 P3 C12 101.5(3) . . ?
C5 P3 Cu3 113.93(18) . . ?
C5 P3 C12A 101.7(4) . . ?
C5 P3 C12 97.9(3) . . ?
C12A P3 Cu3 109.5(4) . . ?
C12 P3 Cu3 123.3(3) . . ?
C47 P2 Cu2 113.81(17) . . ?
C47 P2 C41A 94.6(5) . . ?
C35 P2 Cu2 110.75(19) . . ?
C35 P2 C47 105.6(3) . . ?
C35 P2 C41A 105.7(6) . . ?
C35 P2 C41 105.6(6) . . ?
C41A P2 Cu2 124.1(5) . . ?
C41 P2 Cu2 114.4(5) . . ?
C41 P2 C47 105.9(5) . . ?
F5 P5 F1 90.0(2) . . ?
F5 P5 F4 90.1(3) . . ?
F5 P5 F6 89.4(3) . . ?
F5 P5 F2 179.0(4) . . ?
F1 P5 F6 89.1(3) . . ?
F4 P5 F1 179.6(3) . . ?
F4 P5 F6 90.5(3) . . ?
F4 P5 F2 89.3(3) . . ?
F3 P5 F5 89.6(3) . . ?
F3 P5 F1 90.9(3) . . ?
F3 P5 F4 89.5(3) . . ?
F3 P5 F6 179.0(3) . . ?
F3 P5 F2 91.2(3) . . ?
F2 P5 F1 90.6(3) . . ?
F2 P5 F6 89.8(4) . . ?
C30 N3 Cu2 125.8(3) . . ?
C34 N3 Cu2 116.4(4) . . ?
C34 N3 C30 117.3(5) . . ?
Cu3 N8 Cu2 74.69(15) . . ?
N9A N8 Cu2 117.0(4) . . ?
N9A N8 Cu3 127.4(5) . . ?
N9 N8 Cu2 119.8(7) . . ?
N9 N8 Cu3 128.4(7) . . ?
C64 N2 Cu3 127.4(4) . . ?
C64 N2 C68 118.0(5) . . ?
C68 N2 Cu3 114.3(4) . . ?
C5 N1 Cu1 127.9(3) . . ?
C1 N1 Cu1 114.3(4) . . ?
C1 N1 C5 117.7(5) . . ?
C47 N4 Cu4 125.9(4) . . ?
C51 N4 Cu4 116.1(4) . . ?
C51 N4 C47 117.8(5) . . ?
Cu4 N5 Cu1 76.52(15) . . ?
N6 N5 Cu1 141.7(4) . . ?
N6 N5 Cu4 126.3(4) . . ?
N3 C30 P1 113.7(4) . . ?
N3 C30 C31 122.0(5) . . ?
C31 C30 P1 124.2(4) . . ?
N7 N6 N5 178.3(8) . . ?
C11 C6 P3 126.6(5) . . ?
C11 C6 C7 117.8(6) . . ?
C7 C6 P3 115.6(4) . . ?
C57 C52 P4 122.9(5) . . ?
C57 C52 C53 118.3(6) . . ?
C53 C52 P4 118.7(5) . . ?
C47 C48 H48 120.4 . . ?
C49 C48 H48 120.4 . . ?
C49 C48 C47 119.2(6) . . ?
N4 C47 P2 112.5(4) . . ?
N4 C47 C48 122.0(6) . . ?
C48 C47 P2 125.3(4) . . ?
C58 C59 H59 120.3 . . ?
C60 C59 H59 120.3 . . ?
C60 C59 C58 119.4(6) . . ?
N4 C51 H51 118.2 . . ?
N4 C51 C50 123.6(6) . . ?
C50 C51 H51 118.2 . . ?
C18 C23 H23 119.8 . . ?
C22 C23 H23 119.8 . . ?
C22 C23 C18 120.5(6) . . ?
C22 C21 H21 120.0 . . ?
C22 C21 C20 119.9(6) . . ?
C20 C21 H21 120.0 . . ?
C61 C62 H62 119.7 . . ?
C63 C62 H62 119.7 . . ?
C63 C62 C61 120.7(6) . . ?
C52 C57 H57 119.3 . . ?
C56 C57 C52 121.3(6) . . ?
C56 C57 H57 119.3 . . ?
N1 C5 P3 114.6(4) . . ?
N1 C5 C4 122.5(5) . . ?
C4 C5 P3 122.8(4) . . ?
C5 C4 H4 120.9 . . ?
C5 C4 C3 118.3(5) . . ?
C3 C4 H4 120.9 . . ?
N3 C34 H34 117.8 . . ?
N3 C34 C33 124.3(5) . . ?
C33 C34 H34 117.8 . . ?
C24 C29 H29 119.8 . . ?
C28 C29 H29 119.8 . . ?
C28 C29 C24 120.3(6) . . ?
C34 C33 H33 121.3 . . ?
C34 C33 C32 117.4(5) . . ?
C32 C33 H33 121.3 . . ?
C33 C32 H32 120.2 . . ?
C31 C32 C33 119.7(5) . . ?
C31 C32 H32 120.2 . . ?
C59 C58 P4 123.0(5) . . ?
C63 C58 P4 117.8(4) . . ?
C63 C58 C59 118.9(6) . . ?
N1 C1 H1 118.3 . . ?
N1 C1 C2 123.4(5) . . ?
C2 C1 H1 118.3 . . ?
C6 C11 H11 120.1 . . ?
C6 C11 C10 119.7(7) . . ?
C10 C11 H11 120.1 . . ?
C30 C31 H31 120.5 . . ?
C32 C31 C30 119.0(5) . . ?
C32 C31 H31 120.5 . . ?
C29 C24 P1 123.9(5) . . ?
C25 C24 P1 116.7(5) . . ?
C25 C24 C29 119.4(6) . . ?
C23 C18 P1 122.9(5) . . ?
C19 C18 P1 118.2(4) . . ?
C19 C18 C23 118.7(6) . . ?
C23 C22 H22 119.7 . . ?
C21 C22 C23 120.5(6) . . ?
C21 C22 H22 119.7 . . ?
C51 C50 H50 120.7 . . ?
C51 C50 C49 118.6(7) . . ?
C49 C50 H50 120.7 . . ?
C40 C35 P2 119.5(5) . . ?
C40 C35 C36 120.3(6) . . ?
C36 C35 P2 119.1(5) . . ?
N2 C64 P4 114.2(4) . . ?
N2 C64 C65 121.9(5) . . ?
C65 C64 P4 123.9(5) . . ?
C62 C61 H61 120.5 . . ?
C60 C61 C62 118.9(6) . . ?
C60 C61 H61 120.5 . . ?
C64 C65 H65 120.0 . . ?
C66 C65 C64 120.0(6) . . ?
C66 C65 H65 120.0 . . ?
C65 C66 H66 120.5 . . ?
C65 C66 C67 119.0(5) . . ?
C67 C66 H66 120.5 . . ?
C59 C60 H60 119.4 . . ?
C61 C60 C59 121.3(6) . . ?
C61 C60 H60 119.4 . . ?
C66 C67 H67 120.7 . . ?
C66 C67 C68 118.6(6) . . ?
C68 C67 H67 120.7 . . ?
N2 C68 C67 122.4(6) . . ?
N2 C68 H68 118.8 . . ?
C67 C68 H68 118.8 . . ?
C29 C28 H28 119.1 . . ?
C27 C28 C29 121.8(6) . . ?
C27 C28 H28 119.1 . . ?
C4 C3 H3 120.4 . . ?
C2 C3 C4 119.3(6) . . ?
C2 C3 H3 120.4 . . ?
C6 C7 H7 118.8 . . ?
C8 C7 C6 122.4(6) . . ?
C8 C7 H7 118.8 . . ?
C52 C53 H53 120.2 . . ?
C54 C53 C52 119.6(7) . . ?
C54 C53 H53 120.2 . . ?
C48 C49 C50 118.7(7) . . ?
C48 C49 H49 120.6 . . ?
C50 C49 H49 120.6 . . ?
C56 C55 H55 120.4 . . ?
C54 C55 H55 120.4 . . ?
C54 C55 C56 119.1(7) . . ?
C36 C37 H37 119.4 . . ?
C38 C37 H37 119.4 . . ?
C38 C37 C36 121.2(7) . . ?
C8 C9 H9 119.9 . . ?
C10 C9 H9 119.9 . . ?
C10 C9 C8 120.2(7) . . ?
C1 C2 H2 120.6 . . ?
C3 C2 C1 118.7(5) . . ?
C3 C2 H2 120.6 . . ?
C62 C63 C58 120.8(6) . . ?
C62 C63 H63 119.6 . . ?
C58 C63 H63 119.6 . . ?
C28 C27 H27 120.9 . . ?
C28 C27 C26 118.2(7) . . ?
C26 C27 H27 120.9 . . ?
C40 C39 H39 120.0 . . ?
C38 C39 H39 120.0 . . ?
C38 C39 C40 120.0(7) . . ?
C41A C42A H42A 120.0 . . ?
C41A C42A C43A 120.0 . . ?
C43A C42A H42A 120.0 . . ?
C42A C41A P2 114.8(6) . . ?
C46A C41A P2 125.2(6) . . ?
C46A C41A C42A 120.0 . . ?
C41A C46A H46A 120.0 . . ?
C45A C46A C41A 120.0 . . ?
C45A C46A H46A 120.0 . . ?
C46A C45A H45A 120.0 . . ?
C46A C45A C44A 120.0 . . ?
C44A C45A H45A 120.0 . . ?
C45A C44A H44A 120.0 . . ?
C43A C44A C45A 120.0 . . ?
C43A C44A H44A 120.0 . . ?
C42A C43A H43A 120.0 . . ?
C44A C43A C42A 120.0 . . ?
C44A C43A H43A 120.0 . . ?
C18 C19 H19 119.4 . . ?
C18 C19 C20 121.1(6) . . ?
C20 C19 H19 119.4 . . ?
C35 C40 C39 119.4(7) . . ?
C35 C40 H40 120.3 . . ?
C39 C40 H40 120.3 . . ?
C35 C36 C37 118.5(7) . . ?
C35 C36 H36 120.8 . . ?
C37 C36 H36 120.8 . . ?
C57 C56 H56 119.8 . . ?
C55 C56 C57 120.3(7) . . ?
C55 C56 H56 119.8 . . ?
C37 C38 C39 120.5(6) . . ?
C37 C38 H38 119.8 . . ?
C39 C38 H38 119.8 . . ?
N10A N9A N8 175.5(9) . . ?
C7 C8 C9 118.7(7) . . ?
C7 C8 H8 120.6 . . ?
C9 C8 H8 120.6 . . ?
C21 C20 H20 120.4 . . ?
C19 C20 C21 119.2(7) . . ?
C19 C20 H20 120.4 . . ?
C53 C54 H54 119.4 . . ?
C55 C54 C53 121.3(8) . . ?
C55 C54 H54 119.4 . . ?
C27 C26 H26 120.1 . . ?
C25 C26 C27 119.8(7) . . ?
C25 C26 H26 120.1 . . ?
C11 C10 H10 119.5 . . ?
C9 C10 C11 121.1(6) . . ?
C9 C10 H10 119.5 . . ?
C24 C25 C26 120.3(7) . . ?
C24 C25 H25 119.9 . . ?
C26 C25 H25 119.9 . . ?
C12A C13A H13A 120.0 . . ?
C12A C13A C14A 120.0 . . ?
C14A C13A H13A 120.0 . . ?
C13A C12A P3 119.5(6) . . ?
C17A C12A P3 120.5(6) . . ?
C17A C12A C13A 120.0 . . ?
C12A C17A H17A 120.0 . . ?
C16A C17A C12A 120.0 . . ?
C16A C17A H17A 120.0 . . ?
C17A C16A H16A 120.0 . . ?
C17A C16A C15A 120.0 . . ?
C15A C16A H16A 120.0 . . ?
C16A C15A H15A 120.0 . . ?
C14A C15A C16A 120.0 . . ?
C14A C15A H15A 120.0 . . ?
C13A C14A H14A 120.0 . . ?
C15A C14A C13A 120.0 . . ?
C15A C14A H14A 120.0 . . ?
Cl1 C69 H69A 109.0 . . ?
Cl1 C69 H69B 109.0 . . ?
Cl2 C69 Cl1 113.1(5) . . ?
Cl2 C69 H69A 109.0 . . ?
Cl2 C69 H69B 109.0 . . ?
H69A C69 H69B 107.8 . . ?
N8 N9 N10 168.3(15) . . ?
C12 C13 H13 120.0 . . ?
C12 C13 C14 120.0 . . ?
C14 C13 H13 120.0 . . ?
C13 C12 P3 126.4(4) . . ?
C13 C12 C17 120.0 . . ?
C17 C12 P3 113.5(4) . . ?
C12 C17 H17 120.0 . . ?
C16 C17 C12 120.0 . . ?
C16 C17 H17 120.0 . . ?
C17 C16 H16 120.0 . . ?
C15 C16 C17 120.0 . . ?
C15 C16 H16 120.0 . . ?
C16 C15 H15 120.0 . . ?
C16 C15 C14 120.0 . . ?
C14 C15 H15 120.0 . . ?
C13 C14 H14 120.0 . . ?
C15 C14 C13 120.0 . . ?
C15 C14 H14 120.0 . . ?
C41 C42 H42 120.0 . . ?
C41 C42 C43 120.0 . . ?
C43 C42 H42 120.0 . . ?
C42 C41 P2 122.5(7) . . ?
C42 C41 C46 120.0 . . ?
C46 C41 P2 117.4(6) . . ?
C41 C46 H46 120.0 . . ?
C41 C46 C45 120.0 . . ?
C45 C46 H46 120.0 . . ?
C46 C45 H45 120.0 . . ?
C44 C45 C46 120.0 . . ?
C44 C45 H45 120.0 . . ?
C45 C44 H44 120.0 . . ?
C45 C44 C43 120.0 . . ?
C43 C44 H44 120.0 . . ?
C42 C43 H43 120.0 . . ?
C44 C43 C42 120.0 . . ?
C44 C43 H43 120.0 . . ?
Cl5 C71 H71A 108.8 . . ?
Cl5 C71 H71B 108.8 . . ?
Cl6 C71 Cl5 113.7(8) . . ?
Cl6 C71 H71A 108.8 . . ?
Cl6 C71 H71B 108.8 . . ?
H71A C71 H71B 107.7 . . ?
Cl4 C70 H70A 108.5 . . ?
Cl4 C70 H70B 108.5 . . ?
Cl3 C70 Cl4 114.9(10) . . ?
Cl3 C70 H70A 108.5 . . ?
Cl3 C70 H70B 108.5 . . ?
H70A C70 H70B 107.5 . . ?

loop_
_geom_bond_atom_site_label_1
_geom_bond_atom_site_label_2
_geom_bond_distance
_geom_bond_site_symmetry_2
_geom_bond_publ_flag
Cu1 Cu4 2.6356(10) . ?
Cu1 Cu2 2.8776(10) . ?
Cu1 Cu3 2.9108(10) . ?
Cu1 P1 2.2019(14) . ?
Cu1 N1 2.061(4) . ?
Cu1 N5 2.134(5) . ?
Cu1 H 1.726(9) . ?
Cu4 Cu2 2.8212(10) . ?
Cu4 Cu3 2.9872(11) . ?
Cu4 P4 2.2097(14) . ?
Cu4 N4 2.055(5) . ?
Cu4 N5 2.122(4) . ?
Cu4 H 1.726(9) . ?
Cu2 Cu3 2.6423(11) . ?
Cu2 P2 2.2164(17) . ?
Cu2 N3 2.084(4) . ?
Cu2 N8 2.197(5) . ?
Cu2 H 1.724(9) . ?
Cu3 P3 2.2111(16) . ?
Cu3 N8 2.159(4) . ?
Cu3 N2 2.073(4) . ?
Cu3 H 1.724(9) . ?
P4 C52 1.827(6) . ?
P4 C58 1.823(6) . ?
P4 C64 1.846(6) . ?
P1 C30 1.827(5) . ?
P1 C24 1.837(6) . ?
P1 C18 1.830(6) . ?
P3 C6 1.817(6) . ?
P3 C5 1.836(5) . ?
P3 C12A 1.839(8) . ?
P3 C12 1.860(6) . ?
P2 C47 1.824(6) . ?
P2 C35 1.818(6) . ?
P2 C41A 1.869(12) . ?
P2 C41 1.820(13) . ?
P5 F5 1.582(4) . ?
P5 F1 1.592(4) . ?
P5 F4 1.585(4) . ?
P5 F6 1.597(5) . ?
P5 F3 1.575(5) . ?
P5 F2 1.591(5) . ?
Cl1 C69 1.749(11) . ?
Cl2 C69 1.735(11) . ?
Cl5 C71 1.737(12) . ?
N3 C30 1.356(7) . ?
N3 C34 1.342(7) . ?
N8 N9A 1.249(9) . ?
N8 N9 1.144(15) . ?
N2 C64 1.344(7) . ?
N2 C68 1.360(7) . ?
N1 C5 1.347(7) . ?
N1 C1 1.337(7) . ?
N4 C47 1.354(7) . ?
N4 C51 1.343(8) . ?
N5 N6 1.189(7) . ?
C30 C31 1.397(7) . ?
N6 N7 1.156(8) . ?
C6 C11 1.384(8) . ?
C6 C7 1.406(9) . ?
C52 C57 1.394(9) . ?
C52 C53 1.400(9) . ?
C48 H48 0.9500 . ?
C48 C47 1.396(9) . ?
C48 C49 1.388(10) . ?
C59 H59 0.9500 . ?
C59 C58 1.407(8) . ?
C59 C60 1.387(8) . ?
C51 H51 0.9500 . ?
C51 C50 1.383(10) . ?
Cl4 C70 1.748(12) . ?
C23 H23 0.9500 . ?
C23 C18 1.391(7) . ?
C23 C22 1.389(8) . ?
C21 H21 0.9500 . ?
C21 C22 1.370(10) . ?
C21 C20 1.399(10) . ?
Cl6 C71 1.732(12) . ?
C62 H62 0.9500 . ?
C62 C61 1.388(10) . ?
C62 C63 1.376(9) . ?
C57 H57 0.9500 . ?
C57 C56 1.386(9) . ?
C5 C4 1.385(8) . ?
C4 H4 0.9500 . ?
C4 C3 1.406(8) . ?
C34 H34 0.9500 . ?
C34 C33 1.382(8) . ?
C29 H29 0.9500 . ?
C29 C24 1.382(8) . ?
C29 C28 1.381(9) . ?
C33 H33 0.9500 . ?
C33 C32 1.395(9) . ?
C32 H32 0.9500 . ?
C32 C31 1.377(9) . ?
C58 C63 1.379(9) . ?
C1 H1 0.9500 . ?
C1 C2 1.384(8) . ?
C11 H11 0.9500 . ?
C11 C10 1.428(12) . ?
Cl3 C70 1.731(13) . ?
C31 H31 0.9500 . ?
C24 C25 1.372(9) . ?
C18 C19 1.385(9) . ?
C22 H22 0.9500 . ?
C50 H50 0.9500 . ?
C50 C49 1.392(10) . ?
C35 C40 1.390(9) . ?
C35 C36 1.397(9) . ?
C64 C65 1.385(7) . ?
C61 H61 0.9500 . ?
C61 C60 1.373(10) . ?
C65 H65 0.9500 . ?
C65 C66 1.377(9) . ?
C66 H66 0.9500 . ?
C66 C67 1.379(10) . ?
C60 H60 0.9500 . ?
C67 H67 0.9500 . ?
C67 C68 1.394(8) . ?
C68 H68 0.9500 . ?
C28 H28 0.9500 . ?
C28 C27 1.344(10) . ?
C3 H3 0.9500 . ?
C3 C2 1.361(9) . ?
C7 H7 0.9500 . ?
C7 C8 1.388(9) . ?
C53 H53 0.9500 . ?
C53 C54 1.398(10) . ?
C49 H49 0.9500 . ?
C55 H55 0.9500 . ?
C55 C56 1.381(12) . ?
C55 C54 1.380(13) . ?
C37 H37 0.9500 . ?
C37 C36 1.402(9) . ?
C37 C38 1.355(13) . ?
C9 H9 0.9500 . ?
C9 C8 1.400(11) . ?
C9 C10 1.353(12) . ?
C2 H2 0.9500 . ?
C63 H63 0.9500 . ?
C27 H27 0.9500 . ?
C27 C26 1.432(11) . ?
C39 H39 0.9500 . ?
C39 C40 1.396(9) . ?
C39 C38 1.383(13) . ?
C42A H42A 0.9500 . ?
C42A C41A 1.3900 . ?
C42A C43A 1.3900 . ?
C41A C46A 1.3900 . ?
C46A H46A 0.9500 . ?
C46A C45A 1.3900 . ?
C45A H45A 0.9500 . ?
C45A C44A 1.3900 . ?
C44A H44A 0.9500 . ?
C44A C43A 1.3900 . ?
C43A H43A 0.9500 . ?
C19 H19 0.9500 . ?
C19 C20 1.393(10) . ?
C40 H40 0.9500 . ?
C36 H36 0.9500 . ?
C56 H56 0.9500 . ?
C38 H38 0.9500 . ?
N9A N10A 1.166(11) . ?
C8 H8 0.9500 . ?
C20 H20 0.9500 . ?
C54 H54 0.9500 . ?
C26 H26 0.9500 . ?
C26 C25 1.383(11) . ?
C10 H10 0.9500 . ?
C25 H25 0.9500 . ?
C13A H13A 0.9500 . ?
C13A C12A 1.3900 . ?
C13A C14A 1.3900 . ?
C12A C17A 1.3900 . ?
C17A H17A 0.9500 . ?
C17A C16A 1.3900 . ?
C16A H16A 0.9500 . ?
C16A C15A 1.3900 . ?
C15A H15A 0.9500 . ?
C15A C14A 1.3900 . ?
C14A H14A 0.9500 . ?
C69 H69A 0.9900 . ?
C69 H69B 0.9900 . ?
N9 N10 1.157(19) . ?
C13 H13 0.9500 . ?
C13 C12 1.3900 . ?
C13 C14 1.3900 . ?
C12 C17 1.3900 . ?
C17 H17 0.9500 . ?
C17 C16 1.3900 . ?
C16 H16 0.9500 . ?
C16 C15 1.3900 . ?
C15 H15 0.9500 . ?
C15 C14 1.3900 . ?
C14 H14 0.9500 . ?
C42 H42 0.9500 . ?
C42 C41 1.3900 . ?
C42 C43 1.3900 . ?
C41 C46 1.3900 . ?
C46 H46 0.9500 . ?
C46 C45 1.3900 . ?
C45 H45 0.9500 . ?
C45 C44 1.3900 . ?
C44 H44 0.9500 . ?
C44 C43 1.3900 . ?
C43 H43 0.9500 . ?
C71 H71A 0.9900 . ?
C71 H71B 0.9900 . ?
C70 H70A 0.9900 . ?
C70 H70B 0.9900 . ?

loop_
_geom_torsion_atom_site_label_1
_geom_torsion_atom_site_label_2
_geom_torsion_atom_site_label_3
_geom_torsion_atom_site_label_4
_geom_torsion
_geom_torsion_site_symmetry_1
_geom_torsion_site_symmetry_2
_geom_torsion_site_symmetry_3
_geom_torsion_site_symmetry_4
_geom_torsion_publ_flag
Cu1 P1 C30 N3 40.1(4) . . . . ?
Cu1 P1 C30 C31 -144.8(4) . . . . ?
Cu1 P1 C24 C29 -140.8(5) . . . . ?
Cu1 P1 C24 C25 40.2(6) . . . . ?
Cu1 P1 C18 C23 -127.5(4) . . . . ?
Cu1 P1 C18 C19 47.5(5) . . . . ?
Cu1 N1 C5 P3 7.6(6) . . . . ?
Cu1 N1 C5 C4 -174.4(4) . . . . ?
Cu1 N1 C1 C2 176.1(5) . . . . ?
Cu4 P4 C52 C57 -162.9(4) . . . . ?
Cu4 P4 C52 C53 14.3(6) . . . . ?
Cu4 P4 C58 C59 -114.5(4) . . . . ?
Cu4 P4 C58 C63 60.2(5) . . . . ?
Cu4 P4 C64 N2 40.4(5) . . . . ?
Cu4 P4 C64 C65 -141.3(5) . . . . ?
Cu4 N4 C47 P2 13.2(5) . . . . ?
Cu4 N4 C47 C48 -172.2(4) . . . . ?
Cu4 N4 C51 C50 172.1(6) . . . . ?
Cu2 P2 C47 N4 -42.0(4) . . . . ?
Cu2 P2 C47 C48 143.6(4) . . . . ?
Cu2 P2 C35 C40 -74.7(6) . . . . ?
Cu2 P2 C35 C36 93.4(5) . . . . ?
Cu2 P2 C41A C42A -18.1(9) . . . . ?
Cu2 P2 C41A C46A 161.7(5) . . . . ?
Cu2 P2 C41 C42 -15.6(10) . . . . ?
Cu2 P2 C41 C46 160.1(5) . . . . ?
Cu2 N3 C30 P1 -17.5(6) . . . . ?
Cu2 N3 C30 C31 167.3(4) . . . . ?
Cu2 N3 C34 C33 -170.3(4) . . . . ?
Cu2 N8 N9 N10 177(8) . . . . ?
Cu3 P3 C6 C11 120.6(5) . . . . ?
Cu3 P3 C6 C7 -57.8(5) . . . . ?
Cu3 P3 C5 N1 -35.8(4) . . . . ?
Cu3 P3 C5 C4 146.2(4) . . . . ?
Cu3 P3 C12A C13A 173.6(6) . . . . ?
Cu3 P3 C12A C17A -7.1(8) . . . . ?
Cu3 P3 C12 C13 -169.1(4) . . . . ?
Cu3 P3 C12 C17 12.1(5) . . . . ?
Cu3 N8 N9 N10 -89(8) . . . . ?
Cu3 N2 C64 P4 -7.5(6) . . . . ?
Cu3 N2 C64 C65 174.2(5) . . . . ?
Cu3 N2 C68 C67 -173.6(6) . . . . ?
P4 C52 C57 C56 178.8(5) . . . . ?
P4 C52 C53 C54 -179.6(6) . . . . ?
P4 C58 C63 C62 -176.5(5) . . . . ?
P4 C64 C65 C66 -179.5(5) . . . . ?
P1 C30 C31 C32 -171.0(4) . . . . ?
P1 C24 C25 C26 -175.5(6) . . . . ?
P1 C18 C19 C20 -174.6(6) . . . . ?
P3 C6 C11 C10 -175.3(5) . . . . ?
P3 C6 C7 C8 176.8(6) . . . . ?
P3 C5 C4 C3 176.2(5) . . . . ?
P3 C12A C17A C16A -179.3(10) . . . . ?
P3 C12 C17 C16 178.9(6) . . . . ?
P2 C35 C40 C39 169.3(5) . . . . ?
P2 C35 C36 C37 -167.7(6) . . . . ?
P2 C41A C46A C45A -179.8(11) . . . . ?
P2 C41 C46 C45 -175.8(11) . . . . ?
N3 C30 C31 C32 3.6(8) . . . . ?
N3 C34 C33 C32 0.9(9) . . . . ?
N2 C64 C65 C66 -1.3(10) . . . . ?
N1 C5 C4 C3 -1.6(8) . . . . ?
N1 C1 C2 C3 -1.1(10) . . . . ?
N4 C51 C50 C49 1.2(12) . . . . ?
C30 P1 C24 C29 -17.0(6) . . . . ?
C30 P1 C24 C25 163.9(5) . . . . ?
C30 P1 C18 C23 104.5(5) . . . . ?
C30 P1 C18 C19 -80.6(5) . . . . ?
C30 N3 C34 C33 2.6(8) . . . . ?
C6 P3 C5 N1 -160.2(4) . . . . ?
C6 P3 C5 C4 21.8(5) . . . . ?
C6 P3 C12A C13A -56.6(8) . . . . ?
C6 P3 C12A C17A 122.7(7) . . . . ?
C6 P3 C12 C13 -39.2(6) . . . . ?
C6 P3 C12 C17 142.0(4) . . . . ?
C6 C11 C10 C9 -1.8(11) . . . . ?
C6 C7 C8 C9 -1.0(13) . . . . ?
C52 P4 C58 C59 16.6(5) . . . . ?
C52 P4 C58 C63 -168.7(5) . . . . ?
C52 P4 C64 N2 -88.0(4) . . . . ?
C52 P4 C64 C65 90.4(6) . . . . ?
C52 C57 C56 C55 -0.7(10) . . . . ?
C52 C53 C54 C55 2.1(12) . . . . ?
C47 P2 C35 C40 48.9(6) . . . . ?
C47 P2 C35 C36 -143.0(5) . . . . ?
C47 P2 C41A C42A -141.1(7) . . . . ?
C47 P2 C41A C46A 38.8(7) . . . . ?
C47 P2 C41 C42 -141.8(7) . . . . ?
C47 P2 C41 C46 33.9(7) . . . . ?
C47 N4 C51 C50 -2.3(9) . . . . ?
C47 C48 C49 C50 -1.4(10) . . . . ?
C59 C58 C63 C62 -1.7(10) . . . . ?
C51 N4 C47 P2 -173.1(4) . . . . ?
C51 N4 C47 C48 1.6(8) . . . . ?
C51 C50 C49 C48 0.8(12) . . . . ?
C23 C18 C19 C20 0.6(10) . . . . ?
C62 C61 C60 C59 -0.3(10) . . . . ?
C57 C52 C53 C54 -2.3(10) . . . . ?
C5 P3 C6 C11 -115.4(5) . . . . ?
C5 P3 C6 C7 66.2(5) . . . . ?
C5 P3 C12A C13A 52.8(8) . . . . ?
C5 P3 C12A C17A -127.9(7) . . . . ?
C5 P3 C12 C13 65.3(6) . . . . ?
C5 P3 C12 C17 -113.4(4) . . . . ?
C5 N1 C1 C2 -1.4(8) . . . . ?
C5 C4 C3 C2 -0.9(9) . . . . ?
C4 C3 C2 C1 2.2(10) . . . . ?
C34 N3 C30 P1 170.3(4) . . . . ?
C34 N3 C30 C31 -4.9(8) . . . . ?
C34 C33 C32 C31 -2.2(8) . . . . ?
C29 C24 C25 C26 5.4(11) . . . . ?
C29 C28 C27 C26 3.6(11) . . . . ?
C33 C32 C31 C30 0.0(9) . . . . ?
C58 P4 C52 C57 69.2(5) . . . . ?
C58 P4 C52 C53 -113.6(5) . . . . ?
C58 P4 C64 N2 162.6(4) . . . . ?
C58 P4 C64 C65 -19.1(6) . . . . ?
C58 C59 C60 C61 0.6(9) . . . . ?
C1 N1 C5 P3 -175.3(4) . . . . ?
C1 N1 C5 C4 2.7(8) . . . . ?
C11 C6 C7 C8 -1.7(11) . . . . ?
C24 P1 C30 N3 -82.8(4) . . . . ?
C24 P1 C30 C31 92.3(5) . . . . ?
C24 P1 C18 C23 0.1(5) . . . . ?
C24 P1 C18 C19 175.1(5) . . . . ?
C24 C29 C28 C27 0.0(11) . . . . ?
C18 P1 C30 N3 167.8(4) . . . . ?
C18 P1 C30 C31 -17.1(5) . . . . ?
C18 P1 C24 C29 91.2(5) . . . . ?
C18 P1 C24 C25 -87.8(5) . . . . ?
C18 C23 C22 C21 2.0(10) . . . . ?
C18 C19 C20 C21 1.5(11) . . . . ?
C22 C23 C18 P1 172.6(5) . . . . ?
C22 C23 C18 C19 -2.3(9) . . . . ?
C22 C21 C20 C19 -1.8(11) . . . . ?
C35 P2 C47 N4 -163.7(4) . . . . ?
C35 P2 C47 C48 21.9(5) . . . . ?
C35 P2 C41A C42A 111.3(7) . . . . ?
C35 P2 C41A C46A -68.9(8) . . . . ?
C35 P2 C41 C42 106.5(8) . . . . ?
C35 P2 C41 C46 -77.8(7) . . . . ?
C64 P4 C52 C57 -37.1(5) . . . . ?
C64 P4 C52 C53 140.1(5) . . . . ?
C64 P4 C58 C59 122.2(5) . . . . ?
C64 P4 C58 C63 -63.1(5) . . . . ?
C64 N2 C68 C67 1.5(10) . . . . ?
C64 C65 C66 C67 1.6(10) . . . . ?
C61 C62 C63 C58 2.0(11) . . . . ?
C65 C66 C67 C68 -0.3(11) . . . . ?
C66 C67 C68 N2 -1.3(11) . . . . ?
C60 C59 C58 P4 175.0(4) . . . . ?
C60 C59 C58 C63 0.4(8) . . . . ?
C68 N2 C64 P4 178.1(5) . . . . ?
C68 N2 C64 C65 -0.2(9) . . . . ?
C28 C29 C24 P1 176.3(5) . . . . ?
C28 C29 C24 C25 -4.7(10) . . . . ?
C28 C27 C26 C25 -2.9(12) . . . . ?
C7 C6 C11 C10 3.1(9) . . . . ?
C53 C52 C57 C56 1.6(9) . . . . ?
C49 C48 C47 P2 174.2(5) . . . . ?
C49 C48 C47 N4 0.2(9) . . . . ?
C63 C62 C61 C60 -1.0(10) . . . . ?
C27 C26 C25 C24 -1.7(13) . . . . ?
C42A C41A C46A C45A 0.0 . . . . ?
C41A P2 C47 N4 88.6(6) . . . . ?
C41A P2 C47 C48 -85.9(7) . . . . ?
C41A P2 C35 C40 148.4(7) . . . . ?
C41A P2 C35 C36 -43.5(7) . . . . ?
C41A C42A C43A C44A 0.0 . . . . ?
C41A C46A C45A C44A 0.0 . . . . ?
C46A C45A C44A C43A 0.0 . . . . ?
C45A C44A C43A C42A 0.0 . . . . ?
C43A C42A C41A P2 179.8(10) . . . . ?
C43A C42A C41A C46A 0.0 . . . . ?
C40 C35 C36 C37 0.3(10) . . . . ?
C40 C39 C38 C37 2.6(11) . . . . ?
C36 C35 C40 C39 1.3(10) . . . . ?
C36 C37 C38 C39 -1.0(12) . . . . ?
C56 C55 C54 C53 -1.2(13) . . . . ?
C38 C37 C36 C35 -0.5(12) . . . . ?
C38 C39 C40 C35 -2.8(11) . . . . ?
C8 C9 C10 C11 -0.9(13) . . . . ?
C20 C21 C22 C23 0.1(10) . . . . ?
C54 C55 C56 C57 0.4(12) . . . . ?
C10 C9 C8 C7 2.3(13) . . . . ?
C13A C12A C17A C16A 0.0 . . . . ?
C12A P3 C6 C11 -6.5(7) . . . . ?
C12A P3 C6 C7 175.1(6) . . . . ?
C12A P3 C5 N1 81.9(6) . . . . ?
C12A P3 C5 C4 -96.1(6) . . . . ?
C12A C13A C14A C15A 0.0 . . . . ?
C12A C17A C16A C15A 0.0 . . . . ?
C17A C16A C15A C14A 0.0 . . . . ?
C16A C15A C14A C13A 0.0 . . . . ?
C14A C13A C12A P3 179.3(10) . . . . ?
C14A C13A C12A C17A 0.0 . . . . ?
C13 C12 C17 C16 0.0 . . . . ?
C12 P3 C6 C11 -14.6(6) . . . . ?
C12 P3 C6 C7 167.1(5) . . . . ?
C12 P3 C5 N1 96.1(5) . . . . ?
C12 P3 C5 C4 -81.9(5) . . . . ?
C12 C13 C14 C15 0.0 . . . . ?
C12 C17 C16 C15 0.0 . . . . ?
C17 C16 C15 C14 0.0 . . . . ?
C16 C15 C14 C13 0.0 . . . . ?
C14 C13 C12 P3 -178.7(7) . . . . ?
C14 C13 C12 C17 0.0 . . . . ?
C42 C41 C46 C45 0.0 . . . . ?
C41 P2 C47 N4 84.6(7) . . . . ?
C41 P2 C47 C48 -89.9(8) . . . . ?
C41 P2 C35 C40 160.9(7) . . . . ?
C41 P2 C35 C36 -31.0(7) . . . . ?
C41 C42 C43 C44 0.0 . . . . ?
C41 C46 C45 C44 0.0 . . . . ?
C46 C45 C44 C43 0.0 . . . . ?
C45 C44 C43 C42 0.0 . . . . ?
C43 C42 C41 P2 175.6(11) . . . . ?
C43 C42 C41 C46 0.0 . . . . ?
